data_7134044
loop_
_publ_author_name
'Chakrabortty, Gopal'
'Sen, Partha Pratim'
'Raha Roy, Sudipta'

_publ_section_title
;
 Cobalt Catalysed Cross-Dedydrogenative Coupling of Indoles: A
 Photoinduced Ligand to Metal Charge Transfer Process
;
_journal_name_full 'Chemical Communications'
_journal_paper_doi 10.1039/D4CC05192K
_journal_year 2025
_chemical_formula_sum 'C2.71 H2.12 N0.24 O0.12'
_chemical_formula_weight 39.81
_space_group_crystal_system monoclinic
_space_group_IT_number 14
_space_group_name_Hall '-P 2ybc'
_space_group_name_H-M_alt 'P 1 21/c 1'
_atom_sites_solution_hydrogens mixed
_audit_creation_method SHELXL-2019/1
_audit_update_record
;
2024-09-30 deposited with the CCDC.	2024-12-08 downloaded from the CCDC.
;
_cell_angle_alpha 90
_cell_angle_beta 103.060(2)
_cell_angle_gamma 90
_cell_formula_units_Z 34
_cell_length_a 14.0903(8)
_cell_length_b 10.8057(6)
_cell_length_c 11.6002(6)
_cell_measurement_reflns_used 6187
_cell_measurement_temperature 297(2)
_cell_measurement_theta_max 23.59
_cell_measurement_theta_min 2.58
_cell_volume 1720.51(16)
_computing_structure_refinement 'SHELXL-2019/1 (Sheldrick, 2019)'
_diffrn_ambient_temperature 297(2)
_diffrn_measured_fraction_theta_full 0.998
_diffrn_measured_fraction_theta_max 0.998
_diffrn_measurement_device_type 'Bruker APEX-II CCD'
_diffrn_measurement_method '\f and \w scans'
_diffrn_radiation_type MoK\a
_diffrn_radiation_wavelength 0.71073
_diffrn_reflns_av_R_equivalents 0.0625
_diffrn_reflns_av_unetI/netI 0.0244
_diffrn_reflns_Laue_measured_fraction_full 0.998
_diffrn_reflns_Laue_measured_fraction_max 0.998
_diffrn_reflns_limit_h_max 16
_diffrn_reflns_limit_h_min -16
_diffrn_reflns_limit_k_max 12
_diffrn_reflns_limit_k_min -12
_diffrn_reflns_limit_l_max 13
_diffrn_reflns_limit_l_min -13
_diffrn_reflns_number 42311
_diffrn_reflns_point_group_measured_fraction_full 0.998
_diffrn_reflns_point_group_measured_fraction_max 0.998
_diffrn_reflns_theta_full 24.840
_diffrn_reflns_theta_max 24.840
_diffrn_reflns_theta_min 2.399
_exptl_absorpt_coefficient_mu 0.081
_exptl_crystal_colour yellow
_exptl_crystal_density_diffrn 1.306
_exptl_crystal_description block
_exptl_crystal_F_000 712
_refine_diff_density_max 0.150
_refine_diff_density_min -0.151
_refine_diff_density_rms 0.032
_refine_ls_extinction_method none
_refine_ls_goodness_of_fit_ref 1.035
_refine_ls_hydrogen_treatment mixed
_refine_ls_matrix_type full
_refine_ls_number_parameters 239
_refine_ls_number_reflns 2964
_refine_ls_number_restraints 0
_refine_ls_restrained_S_all 1.035
_refine_ls_R_factor_all 0.0509
_refine_ls_R_factor_gt 0.0394
_refine_ls_shift/su_max 0.000
_refine_ls_shift/su_mean 0.000
_refine_ls_structure_factor_coef Fsqd
_refine_ls_weighting_details 'w=1/[\s^2^(Fo^2^)+(0.0430P)^2^+0.6364P] where P=(Fo^2^+2Fc^2^)/3'
_refine_ls_weighting_scheme calc
_refine_ls_wR_factor_gt 0.0962
_refine_ls_wR_factor_ref 0.1037
_reflns_Friedel_coverage 0.000
_reflns_number_gt 2434
_reflns_number_total 2964
_reflns_threshold_expression 'I > 2\s(I)'
_cod_data_source_file d4cc05192k2.cif
_cod_data_source_block GC_IND_0ma_a
_cod_original_sg_symbol_H-M 'P 21/c'
_cod_database_code 7134044
_shelx_shelxl_version_number 2019/1
_shelx_space_group_comment
;
The symmetry employed for this shelxl refinement is uniquely defined
by the following loop, which should always be used as a source of
symmetry information in preference to the above space-group names.
They are only intended as comments.
;

loop_
_space_group_symop_operation_xyz
'x, y, z'
'-x, y+1/2, -z+1/2'
'-x, -y, -z'
'x, -y-1/2, z-1/2'

loop_
_atom_site_label
_atom_site_type_symbol
_atom_site_fract_x
_atom_site_fract_y
_atom_site_fract_z
_atom_site_U_iso_or_equiv
_atom_site_adp_type
_atom_site_occupancy
_atom_site_site_symmetry_order
_atom_site_calc_flag
_atom_site_refinement_flags_posn
_atom_site_refinement_flags_adp
_atom_site_refinement_flags_occupancy
_atom_site_disorder_assembly
_atom_site_disorder_group
O1_1 O 0.80913(9) 0.52741(11) 0.11174(10) 0.0483(3) Uani 1 1 d . . . . .
N1_1 N 0.48041(10) 0.52828(13) 0.16331(12) 0.0433(4) Uani 1 1 d . . . . .
N2_1 N 0.76959(11) 0.68827(13) 0.36144(12) 0.0406(4) Uani 1 1 d . . . . .
H1_1 H 0.7311(15) 0.7146(19) 0.3978(18) 0.061 Uiso 1 1 d . U . . .
C1_1 C 0.77714(11) 0.45835(15) 0.35409(14) 0.0375(4) Uani 1 1 d . . . . .
C2_1 C 0.76588(13) 0.34572(16) 0.29549(16) 0.0462(4) Uani 1 1 d . . . . .
H2_1 H 0.735757 0.343082 0.215456 0.055 Uiso 1 1 calc R U . . .
C3_1 C 0.79866(14) 0.23751(17) 0.35408(19) 0.0562(5) Uani 1 1 d . . . . .
H3_1 H 0.790584 0.162727 0.313351 0.067 Uiso 1 1 calc R U . . .
C4_1 C 0.84321(15) 0.2396(2) 0.4723(2) 0.0656(6) Uani 1 1 d . . . . .
H4_1 H 0.864935 0.166546 0.511941 0.079 Uiso 1 1 calc R U . . .
C5_1 C 0.85530(17) 0.3497(2) 0.5311(2) 0.0731(7) Uani 1 1 d . . . . .
H5_1 H 0.885870 0.351487 0.611034 0.088 Uiso 1 1 calc R U . . .
C6_1 C 0.82255(15) 0.45927(19) 0.47317(16) 0.0560(5) Uani 1 1 d . . . . .
H6_1 H 0.831131 0.533679 0.514503 0.067 Uiso 1 1 calc R U . . .
C7_1 C 0.74435(11) 0.57843(14) 0.28610(13) 0.0347(4) Uani 1 1 d . . . . .
C8_1 C 0.63862(11) 0.57841(14) 0.22316(13) 0.0352(4) Uani 1 1 d . . . . .
C9_1 C 0.56826(12) 0.49559(15) 0.23420(14) 0.0397(4) Uani 1 1 d . . . . .
H9_1 H 0.578532 0.426419 0.283139 0.048 Uiso 1 1 calc R U . . .
C10_1 C 0.39007(14) 0.4597(2) 0.15000(19) 0.0594(5) Uani 1 1 d . . . . .
H10A_1 H 0.356395 0.459248 0.068219 0.089 Uiso 1 1 calc R U . . .
H10B_1 H 0.349858 0.498194 0.196376 0.089 Uiso 1 1 calc R U . . .
H10C_1 H 0.404172 0.376129 0.176583 0.089 Uiso 1 1 calc R U . . .
C11_1 C 0.49300(12) 0.63474(16) 0.10363(14) 0.0414(4) Uani 1 1 d . . . . .
C12_1 C 0.42564(14) 0.70132(19) 0.02033(16) 0.0544(5) Uani 1 1 d . . . . .
H12_1 H 0.360861 0.676666 -0.002528 0.065 Uiso 1 1 calc R U . . .
C13_1 C 0.45883(17) 0.8048(2) -0.02659(18) 0.0633(6) Uani 1 1 d . . . . .
H13_1 H 0.415556 0.850960 -0.082680 0.076 Uiso 1 1 calc R U . . .
C14_1 C 0.55581(16) 0.84259(18) 0.00756(17) 0.0581(5) Uani 1 1 d . . . . .
H14_1 H 0.575707 0.913402 -0.025983 0.070 Uiso 1 1 calc R U . . .
C15_1 C 0.62262(14) 0.77699(16) 0.09005(15) 0.0460(4) Uani 1 1 d . . . . .
H15_1 H 0.686996 0.803286 0.112758 0.055 Uiso 1 1 calc R U . . .
C16_1 C 0.59169(12) 0.66954(15) 0.13929(13) 0.0372(4) Uani 1 1 d . . . . .
C17_1 C 0.81056(11) 0.59595(14) 0.19549(13) 0.0350(4) Uani 1 1 d . . . . .
C18_1 C 0.86833(11) 0.70624(14) 0.23059(14) 0.0355(4) Uani 1 1 d . . . . .
C19_1 C 0.83788(11) 0.76017(14) 0.32549(13) 0.0355(4) Uani 1 1 d . . . . .
C20_1 C 0.87566(13) 0.87379(15) 0.37081(15) 0.0446(4) Uani 1 1 d . . . . .
H20_1 H 0.854831 0.911647 0.432740 0.054 Uiso 1 1 calc R U . . .
C21_1 C 0.94493(13) 0.92790(17) 0.32049(17) 0.0519(5) Uani 1 1 d . . . . .
H21_1 H 0.971823 1.003080 0.350453 0.062 Uiso 1 1 calc R U . . .
C22_1 C 0.97639(13) 0.87423(18) 0.22616(17) 0.0512(5) Uani 1 1 d . . . . .
H22_1 H 1.023468 0.913626 0.194612 0.061 Uiso 1 1 calc R U . . .
C23_1 C 0.93811(12) 0.76390(16) 0.18011(15) 0.0431(4) Uani 1 1 d . . . . .
H23_1 H 0.957993 0.727934 0.116641 0.052 Uiso 1 1 calc R U . . .

loop_
_atom_site_aniso_label
_atom_site_aniso_U_11
_atom_site_aniso_U_22
_atom_site_aniso_U_33
_atom_site_aniso_U_23
_atom_site_aniso_U_13
_atom_site_aniso_U_12
O1_1 0.0647(8) 0.0424(7) 0.0427(7) -0.0089(6) 0.0225(6) -0.0040(6)
N1_1 0.0392(8) 0.0470(9) 0.0437(8) 0.0016(7) 0.0092(6) -0.0024(6)
N2_1 0.0484(9) 0.0391(8) 0.0384(8) -0.0061(6) 0.0184(6) -0.0042(7)
C1_1 0.0359(9) 0.0386(9) 0.0389(9) 0.0068(7) 0.0107(7) -0.0006(7)
C2_1 0.0492(10) 0.0386(10) 0.0489(10) 0.0053(8) 0.0074(8) -0.0004(8)
C3_1 0.0550(12) 0.0383(10) 0.0769(14) 0.0118(10) 0.0183(10) 0.0011(9)
C4_1 0.0608(13) 0.0552(13) 0.0800(15) 0.0346(12) 0.0143(11) 0.0071(10)
C5_1 0.0828(16) 0.0748(16) 0.0527(12) 0.0258(12) -0.0036(11) 0.0026(13)
C6_1 0.0662(13) 0.0554(12) 0.0419(10) 0.0065(9) 0.0028(9) -0.0004(10)
C7_1 0.0403(9) 0.0330(8) 0.0323(8) 0.0013(7) 0.0113(7) -0.0012(7)
C8_1 0.0407(9) 0.0331(8) 0.0335(8) 0.0021(7) 0.0123(7) 0.0014(7)
C9_1 0.0456(10) 0.0376(9) 0.0367(9) 0.0039(7) 0.0109(7) 0.0015(7)
C10_1 0.0454(11) 0.0667(13) 0.0657(13) -0.0019(10) 0.0118(9) -0.0126(10)
C11_1 0.0448(10) 0.0453(10) 0.0351(9) -0.0010(8) 0.0110(7) 0.0055(8)
C12_1 0.0483(11) 0.0664(13) 0.0455(10) 0.0008(10) 0.0044(8) 0.0135(9)
C13_1 0.0710(15) 0.0635(13) 0.0509(12) 0.0133(10) 0.0047(10) 0.0239(11)
C14_1 0.0785(15) 0.0467(11) 0.0518(11) 0.0154(9) 0.0203(10) 0.0130(10)
C15_1 0.0555(11) 0.0398(10) 0.0452(10) 0.0070(8) 0.0166(8) 0.0051(8)
C16_1 0.0458(10) 0.0358(9) 0.0317(8) 0.0011(7) 0.0122(7) 0.0053(7)
C17_1 0.0396(9) 0.0323(8) 0.0332(8) 0.0029(7) 0.0089(7) 0.0046(7)
C18_1 0.0354(8) 0.0348(8) 0.0362(8) 0.0029(7) 0.0079(7) 0.0015(7)
C19_1 0.0370(9) 0.0344(9) 0.0341(8) 0.0022(7) 0.0059(7) 0.0012(7)
C20_1 0.0500(10) 0.0385(9) 0.0436(9) -0.0054(8) 0.0070(8) -0.0009(8)
C21_1 0.0531(11) 0.0392(10) 0.0598(12) -0.0021(9) 0.0049(9) -0.0106(8)
C22_1 0.0431(10) 0.0506(11) 0.0602(12) 0.0055(9) 0.0123(9) -0.0111(8)
C23_1 0.0386(9) 0.0469(10) 0.0449(10) 0.0035(8) 0.0120(7) 0.0003(8)

loop_
_atom_type_symbol
_atom_type_description
_atom_type_scat_dispersion_real
_atom_type_scat_dispersion_imag
_atom_type_scat_source
C C 0.0033 0.0016 'International Tables Vol C Tables 4.2.6.8 and 6.1.1.4'
H H 0.0000 0.0000 'International Tables Vol C Tables 4.2.6.8 and 6.1.1.4'
N N 0.0061 0.0033 'International Tables Vol C Tables 4.2.6.8 and 6.1.1.4'
O O 0.0106 0.0060 'International Tables Vol C Tables 4.2.6.8 and 6.1.1.4'

loop_
_geom_angle_atom_site_label_1
_geom_angle_atom_site_label_2
_geom_angle_atom_site_label_3
_geom_angle
_geom_angle_site_symmetry_1
_geom_angle_site_symmetry_3
_geom_angle_publ_flag
C9_1 N1_1 C11_1 108.45(14) . . ?
C9_1 N1_1 C10_1 125.78(15) . . ?
C11_1 N1_1 C10_1 125.74(15) . . ?
C19_1 N2_1 C7_1 111.62(13) . . ?
C6_1 C1_1 C2_1 118.13(16) . . ?
C6_1 C1_1 C7_1 121.61(15) . . ?
C2_1 C1_1 C7_1 120.19(14) . . ?
C3_1 C2_1 C1_1 120.98(17) . . ?
C4_1 C3_1 C2_1 120.31(19) . . ?
C5_1 C4_1 C3_1 119.44(18) . . ?
C4_1 C5_1 C6_1 120.8(2) . . ?
C1_1 C6_1 C5_1 120.3(2) . . ?
N2_1 C7_1 C8_1 111.66(13) . . ?
N2_1 C7_1 C1_1 111.91(12) . . ?
C8_1 C7_1 C1_1 113.56(13) . . ?
N2_1 C7_1 C17_1 101.58(12) . . ?
C8_1 C7_1 C17_1 110.43(12) . . ?
C1_1 C7_1 C17_1 106.93(12) . . ?
C9_1 C8_1 C16_1 106.29(14) . . ?
C9_1 C8_1 C7_1 128.05(14) . . ?
C16_1 C8_1 C7_1 125.65(14) . . ?
C8_1 C9_1 N1_1 110.64(14) . . ?
N1_1 C11_1 C12_1 129.55(17) . . ?
N1_1 C11_1 C16_1 107.85(14) . . ?
C12_1 C11_1 C16_1 122.59(17) . . ?
C13_1 C12_1 C11_1 117.17(19) . . ?
C12_1 C13_1 C14_1 121.75(18) . . ?
C15_1 C14_1 C13_1 121.22(18) . . ?
C14_1 C15_1 C16_1 118.77(18) . . ?
C15_1 C16_1 C11_1 118.49(15) . . ?
C15_1 C16_1 C8_1 134.74(16) . . ?
C11_1 C16_1 C8_1 106.77(14) . . ?
O1_1 C17_1 C18_1 129.15(15) . . ?
O1_1 C17_1 C7_1 123.82(14) . . ?
C18_1 C17_1 C7_1 107.02(13) . . ?
C19_1 C18_1 C23_1 120.95(15) . . ?
C19_1 C18_1 C17_1 108.16(13) . . ?
C23_1 C18_1 C17_1 130.69(15) . . ?
N2_1 C19_1 C20_1 128.20(15) . . ?
N2_1 C19_1 C18_1 111.39(14) . . ?
C20_1 C19_1 C18_1 120.41(15) . . ?
C21_1 C20_1 C19_1 117.49(16) . . ?
C20_1 C21_1 C22_1 122.50(17) . . ?
C23_1 C22_1 C21_1 120.10(17) . . ?
C22_1 C23_1 C18_1 118.53(16) . . ?

loop_
_geom_bond_atom_site_label_1
_geom_bond_atom_site_label_2
_geom_bond_distance
_geom_bond_site_symmetry_2
_geom_bond_publ_flag
O1_1 C17_1 1.2181(18) . ?
N1_1 C9_1 1.369(2) . ?
N1_1 C11_1 1.375(2) . ?
N1_1 C10_1 1.451(2) . ?
N2_1 C19_1 1.373(2) . ?
N2_1 C7_1 1.469(2) . ?
C1_1 C6_1 1.385(2) . ?
C1_1 C2_1 1.385(2) . ?
C1_1 C7_1 1.534(2) . ?
C2_1 C3_1 1.379(2) . ?
C3_1 C4_1 1.374(3) . ?
C4_1 C5_1 1.363(3) . ?
C5_1 C6_1 1.388(3) . ?
C7_1 C8_1 1.504(2) . ?
C7_1 C17_1 1.567(2) . ?
C8_1 C9_1 1.363(2) . ?
C8_1 C16_1 1.436(2) . ?
C11_1 C12_1 1.392(2) . ?
C11_1 C16_1 1.409(2) . ?
C12_1 C13_1 1.371(3) . ?
C13_1 C14_1 1.395(3) . ?
C14_1 C15_1 1.377(3) . ?
C15_1 C16_1 1.406(2) . ?
C17_1 C18_1 1.449(2) . ?
C18_1 C19_1 1.396(2) . ?
C18_1 C23_1 1.399(2) . ?
C19_1 C20_1 1.393(2) . ?
C20_1 C21_1 1.376(3) . ?
C21_1 C22_1 1.396(3) . ?
C22_1 C23_1 1.366(2) . ?
